data_1501459
loop_
_publ_author_name
'Theivanayagam C. Deivaraj'
'Wei Hoon Lye'
'Jagadese J. Vittal'

_publ_contact_author_address
; Department of Chemistry
  National University of Singapore
  Kent Ridge
  Singapore 117543 
;
_publ_contact_author_email chmjjv@nus.edu.sg
_publ_contact_author_fax '(65) 874 2975'
_publ_contact_author_name 'Jagadese J. Vittal'
_publ_contact_author_phone '(65) 779 1691'
_publ_section_title
;
 New Metalloligands [M(SC{O}Ph)4]-: Synthesis and Characterization of
 Polymeric [A(MeCN)x{M(SC{O}Ph)4}] Compounds (A = Li, Na and K; M = Ga and
 In; x= 0-2)
;
_journal_name_full 'Inorganic Chemistry'
_journal_page_first 3755
_journal_page_last 3760
_journal_paper_doi 10.1021/ic025533i
_journal_volume 41
_journal_year 2002
_chemical_formula_sum 'C28.75 H22 Li N0.5 O4.25 S4'
_chemical_formula_weight 692.47
_space_group_IT_number 15
_symmetry_cell_setting monoclinic
_symmetry_space_group_name_Hall '-C 2yc'
_symmetry_space_group_name_H-M 'C 1 2/c 1'
_atom_sites_solution_hydrogens geom
_atom_sites_solution_primary direct
_atom_sites_solution_secondary difmap
_audit_creation_method SHELXL-97
_cell_angle_alpha 90.00
_cell_angle_beta 108.4260(10)
_cell_angle_gamma 90.00
_cell_formula_units_Z 8
_cell_length_a 24.5766(8)
_cell_length_b 13.2758(5)
_cell_length_c 19.9983(8)
_cell_measurement_reflns_used 3975
_cell_measurement_temperature 223(2)
_cell_measurement_theta_max 22.85
_cell_measurement_theta_min 2.20
_cell_volume 6190.4(4)
_computing_cell_refinement 'Bruker AXS, SAINT'
_computing_data_collection 'Bruker AXS, SMART'
_computing_data_reduction 'Bruker AXS, SAINT'
_computing_molecular_graphics 'Bruker AXS, SHELXTL'
_computing_publication_material 'Bruker AXS, SHELXTL'
_computing_structure_refinement 'SHELXL-97 (Sheldrick, 1997)'
_computing_structure_solution 'SHELXS-97 (Sheldrick, 1990)'
_diffrn_ambient_temperature 223(2)
_diffrn_measured_fraction_theta_full 1.000
_diffrn_measured_fraction_theta_max 1.000
_diffrn_measurement_method '\w scans'
_diffrn_radiation_monochromator graphite
_diffrn_radiation_source 'fine-focus sealed tube'
_diffrn_radiation_type MoK\a
_diffrn_radiation_wavelength 0.71073
_diffrn_reflns_av_R_equivalents 0.0557
_diffrn_reflns_av_sigmaI/netI 0.0557
_diffrn_reflns_limit_h_max 29
_diffrn_reflns_limit_h_min -26
_diffrn_reflns_limit_k_max 15
_diffrn_reflns_limit_k_min -15
_diffrn_reflns_limit_l_max 19
_diffrn_reflns_limit_l_min -23
_diffrn_reflns_number 17859
_diffrn_reflns_theta_full 25.00
_diffrn_reflns_theta_max 25.00
_diffrn_reflns_theta_min 1.75
_exptl_absorpt_coefficient_mu 1.066
_exptl_absorpt_correction_T_max 0.8880
_exptl_absorpt_correction_T_min 0.6500
_exptl_absorpt_correction_type 'sadabs (Sheldrick, 1996)'
_exptl_crystal_colour colorless
_exptl_crystal_density_diffrn 1.486
_exptl_crystal_density_meas ?
_exptl_crystal_density_method 'not measured'
_exptl_crystal_description 'rectangular shape, cut'
_exptl_crystal_F_000 2784
_exptl_crystal_size_max 0.3
_exptl_crystal_size_mid 0.2
_exptl_crystal_size_min 0.1
_refine_diff_density_max 0.940
_refine_diff_density_min -0.349
_refine_diff_density_rms 0.096
_refine_ls_extinction_method none
_refine_ls_goodness_of_fit_ref 1.082
_refine_ls_hydrogen_treatment mixed
_refine_ls_matrix_type full
_refine_ls_number_parameters 346
_refine_ls_number_reflns 5451
_refine_ls_number_restraints 3
_refine_ls_restrained_S_all 1.099
_refine_ls_R_factor_all 0.0722
_refine_ls_R_factor_gt 0.0514
_refine_ls_shift/su_max 0.002
_refine_ls_shift/su_mean 0.000
_refine_ls_structure_factor_coef Fsqd
_refine_ls_weighting_details 'calc w=1/[\s^2^(Fo^2^)+(0.0500P)^2^+0.0000P] where P=(Fo^2^+2Fc^2^)/3'
_refine_ls_weighting_scheme calc
_refine_ls_wR_factor_gt 0.1089
_refine_ls_wR_factor_ref 0.1166
_reflns_number_gt 4022
_reflns_number_total 5451
_reflns_threshold_expression >2sigma(I)
_cod_data_source_file ic025533i_s1_2.cif
_cod_data_source_block compound2
_cod_depositor_comments
;
The following automatic conversions were performed:

'_exptl_crystal_density_meas' value 'not measured' was changed to '?'
- the value is perceived as not measured.

Automatic conversion script
Id: cif_fix_values 3008 2015-01-20 13:52:24Z robertas 
;
_cod_original_formula_sum 'C28.75 H22  Li N0.50 O4.25 S4'
_cod_database_code 1501459

loop_
_symmetry_equiv_pos_as_xyz
'x, y, z'
'-x, y, -z+1/2'
'x+1/2, y+1/2, z'
'-x+1/2, y+1/2, -z+1/2'
'-x, -y, -z'
'x, -y, z-1/2'
'-x+1/2, -y+1/2, -z'
'x+1/2, -y+1/2, z-1/2'

loop_
_atom_site_label
_atom_site_type_symbol
_atom_site_fract_x
_atom_site_fract_y
_atom_site_fract_z
_atom_site_U_iso_or_equiv
_atom_site_adp_type
_atom_site_occupancy
_atom_site_symmetry_multiplicity
_atom_site_calc_flag
_atom_site_refinement_flags
_atom_site_disorder_assembly
_atom_site_disorder_group
In1 In 0.675105(15) 0.69979(2) 0.696687(19) 0.05182(15) Uani 1 1 d . . .
S1 S 0.69230(7) 0.72104(9) 0.82442(7) 0.0643(4) Uani 1 1 d . . .
S2 S 0.60248(6) 0.56506(9) 0.64662(8) 0.0639(4) Uani 1 1 d . . .
S3 S 0.60154(6) 0.82996(9) 0.63901(8) 0.0670(4) Uani 1 1 d . . .
S4 S 0.74250(6) 0.68473(9) 0.62776(7) 0.0619(4) Uani 1 1 d . . .
O1 O 0.74223(15) 0.5714(2) 0.78714(17) 0.0596(9) Uani 1 1 d . . .
O2 O 0.69476(14) 0.4604(2) 0.65159(16) 0.0511(8) Uani 1 1 d . . .
O3 O 0.66608(15) 0.9398(2) 0.7460(2) 0.0635(9) Uani 1 1 d . . .
O4 O 0.76120(16) 0.8349(2) 0.71327(18) 0.0630(9) Uani 1 1 d . . .
C1 C 0.7335(2) 0.6138(3) 0.8384(3) 0.0516(12) Uani 1 1 d . . .
C2 C 0.6425(2) 0.4663(3) 0.6274(2) 0.0477(12) Uani 1 1 d . . .
C3 C 0.6213(2) 0.9351(3) 0.6955(3) 0.0629(14) Uani 1 1 d . . .
C4 C 0.7756(2) 0.7947(3) 0.6657(3) 0.0549(13) Uani 1 1 d . . .
Li1 Li 0.7545(3) 0.4522(5) 0.7374(4) 0.052(2) Uani 1 1 d . . .
C11 C 0.7594(2) 0.5748(3) 0.9107(2) 0.0499(12) Uani 1 1 d . . .
C12 C 0.8005(2) 0.5003(4) 0.9235(3) 0.0679(15) Uani 1 1 d . . .
H12 H 0.8110 0.4743 0.8857 0.082 Uiso 1 1 calc R . .
C13 C 0.8262(3) 0.4633(4) 0.9896(3) 0.0772(17) Uani 1 1 d . . .
H13 H 0.8546 0.4133 0.9974 0.093 Uiso 1 1 calc R . .
C14 C 0.8101(3) 0.5001(5) 1.0446(3) 0.086(2) Uani 1 1 d . . .
H14 H 0.8277 0.4751 1.0904 0.103 Uiso 1 1 calc R . .
C15 C 0.7691(3) 0.5717(5) 1.0339(3) 0.0846(19) Uani 1 1 d . . .
H15 H 0.7582 0.5959 1.0720 0.102 Uiso 1 1 calc R . .
C16 C 0.7429(2) 0.6097(4) 0.9665(3) 0.0664(15) Uani 1 1 d . . .
H16 H 0.7141 0.6589 0.9590 0.080 Uiso 1 1 calc R . .
C21 C 0.6095(2) 0.3872(3) 0.5782(3) 0.0567(13) Uani 1 1 d . . .
C22 C 0.5522(2) 0.3950(4) 0.5425(3) 0.0821(19) Uani 1 1 d . . .
H22 H 0.5320 0.4522 0.5492 0.098 Uiso 1 1 calc R . .
C23 C 0.5238(3) 0.3217(5) 0.4973(4) 0.116(3) Uani 1 1 d . . .
H23 H 0.4843 0.3277 0.4736 0.139 Uiso 1 1 calc R . .
C24 C 0.5531(3) 0.2396(5) 0.4868(5) 0.150(4) Uani 1 1 d . . .
H24 H 0.5341 0.1898 0.4545 0.180 Uiso 1 1 calc R . .
C25 C 0.6101(3) 0.2291(5) 0.5229(5) 0.139(4) Uani 1 1 d . . .
H25 H 0.6296 0.1709 0.5165 0.167 Uiso 1 1 calc R . .
C26 C 0.6390(3) 0.3021(4) 0.5682(4) 0.093(2) Uani 1 1 d . . .
H26 H 0.6783 0.2950 0.5925 0.112 Uiso 1 1 calc R . .
C31 C 0.5816(2) 1.0235(4) 0.6790(3) 0.0736(17) Uani 1 1 d . . .
C32 C 0.5977(3) 1.1085(4) 0.7168(4) 0.095(2) Uani 1 1 d . . .
H32 H 0.6334 1.1105 0.7524 0.115 Uiso 1 1 calc R . .
C33 C 0.5632(4) 1.1923(5) 0.7048(6) 0.143(4) Uani 1 1 d . . .
H33 H 0.5755 1.2506 0.7321 0.171 Uiso 1 1 calc R . .
C34 C 0.5124(4) 1.1913(6) 0.6546(6) 0.154(4) Uani 1 1 d . . .
H34 H 0.4886 1.2483 0.6466 0.185 Uiso 1 1 calc R . .
C35 C 0.4955(4) 1.1070(7) 0.6152(7) 0.207(6) Uani 1 1 d . . .
H35 H 0.4599 1.1058 0.5792 0.249 Uiso 1 1 calc R . .
C36 C 0.5303(3) 1.0230(5) 0.6279(5) 0.161(5) Uani 1 1 d . . .
H36 H 0.5182 0.9647 0.6006 0.194 Uiso 1 1 calc R . .
C41 C 0.8211(2) 0.8389(4) 0.6405(3) 0.0579(13) Uani 1 1 d . . .
C42 C 0.8575(3) 0.9105(4) 0.6814(3) 0.0794(17) Uani 1 1 d . . .
H42 H 0.8538 0.9287 0.7252 0.095 Uiso 1 1 calc R . .
C43 C 0.8989(3) 0.9551(5) 0.6591(5) 0.097(2) Uani 1 1 d . . .
H43 H 0.9235 1.0032 0.6878 0.117 Uiso 1 1 calc R . .
C44 C 0.9047(3) 0.9307(6) 0.5961(5) 0.105(2) Uani 1 1 d . . .
H44 H 0.9328 0.9622 0.5806 0.125 Uiso 1 1 calc R . .
C45 C 0.8693(3) 0.8595(7) 0.5550(4) 0.107(2) Uani 1 1 d . . .
H45 H 0.8732 0.8421 0.5112 0.128 Uiso 1 1 calc R . .
C46 C 0.8280(2) 0.8133(4) 0.5771(3) 0.0757(17) Uani 1 1 d . . .
H46 H 0.8044 0.7638 0.5487 0.091 Uiso 1 1 calc R . .
N1S N 1.0461(2) 1.3536(4) 0.8055(3) 0.162(5) Uiso 0.50 1 d PRD A -1
C1S C 1.0026(2) 1.3267(4) 0.7565(3) 0.162(5) Uiso 0.25 1 d PRD A -1
C2S C 0.9683(2) 1.2455(4) 0.7015(3) 0.162(5) Uiso 0.50 1 d PRD A -1
H2SA H 0.9468 1.2787 0.6580 0.243 Uiso 0.50 1 calc PR B -1
H2SB H 0.9420 1.2100 0.7206 0.243 Uiso 0.50 1 calc PR C -1
H2SC H 0.9950 1.1979 0.6922 0.243 Uiso 0.50 1 calc PR D -1
O1S O 1.0000 1.1882(13) 0.7500 0.173(7) Uiso 0.50 2 d SP E -2

loop_
_atom_site_aniso_label
_atom_site_aniso_U_11
_atom_site_aniso_U_22
_atom_site_aniso_U_33
_atom_site_aniso_U_23
_atom_site_aniso_U_13
_atom_site_aniso_U_12
In1 0.0586(3) 0.0427(2) 0.0505(2) -0.00257(16) 0.01208(18) 0.00517(16)
S1 0.0836(10) 0.0510(7) 0.0559(9) -0.0052(6) 0.0187(8) 0.0111(7)
S2 0.0559(8) 0.0526(7) 0.0794(10) -0.0105(7) 0.0158(7) 0.0016(6)
S3 0.0635(9) 0.0481(7) 0.0723(10) -0.0027(7) -0.0029(8) 0.0051(6)
S4 0.0750(10) 0.0522(7) 0.0600(9) -0.0133(6) 0.0236(8) -0.0030(7)
O1 0.078(2) 0.058(2) 0.044(2) -0.0073(16) 0.0202(18) 0.0074(18)
O2 0.045(2) 0.0496(18) 0.052(2) -0.0058(15) 0.0055(16) -0.0024(15)
O3 0.052(2) 0.057(2) 0.074(3) 0.0058(18) 0.009(2) 0.0005(17)
O4 0.079(3) 0.056(2) 0.061(2) -0.0137(17) 0.033(2) 0.0037(18)
C1 0.061(3) 0.043(3) 0.053(3) -0.005(2) 0.020(3) -0.009(2)
C2 0.055(3) 0.038(2) 0.045(3) 0.006(2) 0.009(2) -0.002(2)
C3 0.066(4) 0.044(3) 0.076(4) 0.010(3) 0.019(3) 0.002(3)
C4 0.060(3) 0.051(3) 0.050(3) 0.008(2) 0.012(3) 0.014(3)
Li1 0.064(5) 0.042(4) 0.048(5) 0.000(4) 0.014(4) 0.002(4)
C11 0.069(3) 0.040(3) 0.039(3) -0.005(2) 0.015(3) -0.008(2)
C12 0.096(4) 0.058(3) 0.045(3) -0.005(3) 0.016(3) 0.004(3)
C13 0.104(5) 0.058(3) 0.058(4) 0.006(3) 0.009(4) 0.001(3)
C14 0.123(6) 0.073(4) 0.056(4) 0.014(3) 0.019(4) -0.024(4)
C15 0.127(6) 0.083(4) 0.053(4) -0.001(3) 0.042(4) -0.007(4)
C16 0.090(4) 0.056(3) 0.058(4) 0.004(3) 0.030(3) -0.003(3)
C21 0.058(3) 0.038(3) 0.061(3) 0.000(2) 0.000(3) -0.002(2)
C22 0.063(4) 0.050(3) 0.104(5) -0.008(3) -0.016(3) 0.005(3)
C23 0.066(4) 0.072(4) 0.158(8) -0.033(4) -0.040(5) 0.003(3)
C24 0.110(6) 0.077(5) 0.191(10) -0.062(6) -0.054(6) 0.011(5)
C25 0.095(6) 0.079(5) 0.193(9) -0.073(5) -0.026(6) 0.013(4)
C26 0.059(4) 0.061(4) 0.131(6) -0.031(4) -0.011(4) 0.004(3)
C31 0.065(4) 0.045(3) 0.099(5) -0.002(3) 0.009(3) 0.002(3)
C32 0.087(5) 0.061(4) 0.116(6) -0.015(4) 0.001(4) 0.015(3)
C33 0.133(7) 0.072(5) 0.174(9) -0.031(5) -0.021(7) 0.038(5)
C34 0.137(8) 0.078(5) 0.211(12) -0.008(6) 0.001(8) 0.046(6)
C35 0.138(8) 0.096(6) 0.283(14) -0.018(8) -0.083(8) 0.058(6)
C36 0.093(6) 0.078(5) 0.237(11) -0.036(6) -0.057(6) 0.035(4)
C41 0.068(4) 0.045(3) 0.061(4) 0.001(2) 0.020(3) 0.010(3)
C42 0.089(4) 0.062(3) 0.094(5) -0.013(3) 0.038(4) -0.002(3)
C43 0.084(5) 0.078(4) 0.139(7) -0.006(4) 0.049(5) -0.016(4)
C44 0.089(5) 0.118(6) 0.122(7) 0.022(5) 0.054(5) -0.012(5)
C45 0.094(6) 0.153(7) 0.083(5) 0.010(5) 0.042(5) 0.005(5)
C46 0.073(4) 0.100(5) 0.057(4) 0.000(3) 0.024(3) -0.007(3)

loop_
_atom_type_symbol
_atom_type_description
_atom_type_scat_dispersion_real
_atom_type_scat_dispersion_imag
_atom_type_scat_source
C C 0.0033 0.0016 'International Tables Vol C Tables 4.2.6.8 and 6.1.1.4'
H H 0.0000 0.0000 'International Tables Vol C Tables 4.2.6.8 and 6.1.1.4'
Li Li -0.0003 0.0001 'International Tables Vol C Tables 4.2.6.8 and 6.1.1.4'
N N 0.0061 0.0033 'International Tables Vol C Tables 4.2.6.8 and 6.1.1.4'
O O 0.0106 0.0060 'International Tables Vol C Tables 4.2.6.8 and 6.1.1.4'
S S 0.1246 0.1234 'International Tables Vol C Tables 4.2.6.8 and 6.1.1.4'
In In -0.7276 1.3100 'International Tables Vol C Tables 4.2.6.8 and 6.1.1.4'

loop_
_geom_angle_atom_site_label_1
_geom_angle_atom_site_label_2
_geom_angle_atom_site_label_3
_geom_angle
_geom_angle_site_symmetry_1
_geom_angle_site_symmetry_3
_geom_angle_publ_flag
S1 In1 S4 131.25(5) . . ?
S1 In1 S2 111.27(5) . . ?
S4 In1 S2 103.75(5) . . ?
S1 In1 S3 105.08(5) . . ?
S4 In1 S3 108.19(5) . . ?
S2 In1 S3 89.38(5) . . ?
C1 S1 In1 88.46(17) . . ?
C2 S2 In1 104.10(16) . . ?
C3 S3 In1 103.77(19) . . ?
C4 S4 In1 89.58(19) . . ?
C1 O1 Li1 152.1(4) . . ?
C2 O2 Li1 141.8(4) . . ?
C3 O3 Li1 138.9(5) . 4_656 ?
C4 O4 Li1 152.4(4) . 4_656 ?
O1 C1 C11 120.9(4) . . ?
O1 C1 S1 119.1(4) . . ?
C11 C1 S1 119.9(4) . . ?
O2 C2 C21 120.1(4) . . ?
O2 C2 S2 123.5(4) . . ?
C21 C2 S2 116.4(4) . . ?
O3 C3 C31 119.4(5) . . ?
O3 C3 S3 123.8(4) . . ?
C31 C3 S3 116.7(4) . . ?
O4 C4 C41 121.4(5) . . ?
O4 C4 S4 119.5(4) . . ?
C41 C4 S4 119.1(4) . . ?
O2 Li1 O3 129.4(5) . 4_646 ?
O2 Li1 O1 102.6(4) . . ?
O3 Li1 O1 107.6(4) 4_646 . ?
O2 Li1 O4 106.6(4) . 4_646 ?
O3 Li1 O4 101.6(4) 4_646 4_646 ?
O1 Li1 O4 107.7(4) . 4_646 ?
C12 C11 C16 118.4(5) . . ?
C12 C11 C1 119.8(4) . . ?
C16 C11 C1 121.8(5) . . ?
C13 C12 C11 121.8(5) . . ?
C12 C13 C14 119.1(6) . . ?
C15 C14 C13 120.9(6) . . ?
C14 C15 C16 120.1(6) . . ?
C11 C16 C15 119.8(5) . . ?
C22 C21 C26 119.0(5) . . ?
C22 C21 C2 123.2(5) . . ?
C26 C21 C2 117.8(4) . . ?
C23 C22 C21 121.3(5) . . ?
C24 C23 C22 119.4(6) . . ?
C23 C24 C25 120.4(6) . . ?
C26 C25 C24 120.7(6) . . ?
C25 C26 C21 119.2(6) . . ?
C32 C31 C36 117.9(6) . . ?
C32 C31 C3 118.5(5) . . ?
C36 C31 C3 123.6(5) . . ?
C31 C32 C33 121.7(7) . . ?
C34 C33 C32 120.2(7) . . ?
C33 C34 C35 119.3(7) . . ?
C34 C35 C36 120.0(8) . . ?
C31 C36 C35 120.9(7) . . ?
C46 C41 C42 118.0(5) . . ?
C46 C41 C4 122.8(5) . . ?
C42 C41 C4 119.2(5) . . ?
C43 C42 C41 121.0(6) . . ?
C44 C43 C42 120.5(7) . . ?
C43 C44 C45 119.4(7) . . ?
C44 C45 C46 120.7(7) . . ?
C45 C46 C41 120.5(6) . . ?
N1S C1S C2S 151.0 . . ?

loop_
_geom_bond_atom_site_label_1
_geom_bond_atom_site_label_2
_geom_bond_distance
_geom_bond_site_symmetry_2
_geom_bond_publ_flag
In1 S1 2.4700(14) . ?
In1 S4 2.4751(14) . ?
In1 S2 2.5015(13) . ?
In1 S3 2.5034(13) . ?
S1 C1 1.718(5) . ?
S2 C2 1.754(5) . ?
S3 C3 1.765(5) . ?
S4 C4 1.726(5) . ?
O1 C1 1.247(5) . ?
O1 Li1 1.943(8) . ?
O2 C2 1.223(5) . ?
O2 Li1 1.876(8) . ?
O3 C3 1.237(6) . ?
O3 Li1 1.880(9) 4_656 ?
O4 C4 1.237(6) . ?
O4 Li1 1.947(8) 4_656 ?
C1 C11 1.478(6) . ?
C2 C21 1.492(6) . ?
C3 C31 1.496(7) . ?
C4 C41 1.484(7) . ?
Li1 O3 1.880(9) 4_646 ?
Li1 O4 1.947(8) 4_646 ?
C11 C12 1.378(7) . ?
C11 C16 1.381(7) . ?
C12 C13 1.364(7) . ?
C13 C14 1.371(8) . ?
C14 C15 1.353(8) . ?
C15 C16 1.391(7) . ?
C21 C22 1.365(6) . ?
C21 C26 1.390(7) . ?
C22 C23 1.362(7) . ?
C23 C24 1.358(9) . ?
C24 C25 1.364(9) . ?
C25 C26 1.364(8) . ?
C31 C32 1.347(7) . ?
C31 C36 1.348(8) . ?
C32 C33 1.373(8) . ?
C33 C34 1.331(11) . ?
C34 C35 1.356(11) . ?
C35 C36 1.380(9) . ?
C41 C46 1.373(7) . ?
C41 C42 1.383(7) . ?
C42 C43 1.368(8) . ?
C43 C44 1.351(9) . ?
C44 C45 1.369(9) . ?
C45 C46 1.371(8) . ?
N1S C1S 1.2531 . ?
C1S C2S 1.5798 . ?

loop_
_cod_changelog_entry_id
_cod_changelog_entry_author
_cod_changelog_entry_date
_cod_changelog_entry_text
1 'Vaitkus, Antanas' 2023-12-04T14:50:13+02:00
;
 Changed the atom site label from '1' to 'In1' in multiple data loops for
 consistency and readability.
;
